data_1514889
loop_
_publ_author_name
'Schl\"utter, Florian'
'Nishiuchi, Tomohiko'
'Enkelmann, Volker'
'M\"ullen, Klaus'

_publ_section_title
;
 \p-Congested poly(paraphenylene) from
 2,2&#x2032;,6,6&#x2032;-tetraphenyl-1,1&#x2032;-biphenyl units: synthesis
 and structural characterization
;
_journal_issue 10
_journal_name_full 'Polymer Chemistry'
_journal_page_first 2963
_journal_paper_doi 10.1039/c3py00166k
_journal_volume 4
_journal_year 2013
_chemical_formula_moiety 'C36.50 H25 Cl3'
_chemical_formula_sum 'C36.5 H25 Cl3'
_chemical_formula_weight 569.96
_space_group_IT_number 14
_symmetry_cell_setting monoclinic
_symmetry_space_group_name_Hall '-P 2ybc'
_symmetry_space_group_name_H-M 'P 1 21/c 1'
_atom_sites_solution_hydrogens geom
_atom_sites_solution_primary direct
_audit_creation_date 12-03-26
_audit_creation_method CRYSTALS_ver_12.84
_cell_angle_alpha 90
_cell_angle_beta 94.802(5)
_cell_angle_gamma 90
_cell_formula_units_Z 4
_cell_length_a 7.5317(7)
_cell_length_b 21.0519(9)
_cell_length_c 17.7743(8)
_cell_measurement_reflns_used 0
_cell_measurement_temperature 120
_cell_measurement_theta_max 0
_cell_measurement_theta_min 0
_cell_volume 2808.3(3)
_computing_cell_refinement 'DENZO/SCALEPACK (Otwinowski & Minor, 1997)'
_computing_data_collection 'COLLECT (Nonius, 1997-2001).'
_computing_data_reduction 'DENZO/SCALEPACK (Otwinowski & Minor, 1997)'
_computing_molecular_graphics 'CAMERON (Watkin et al., 1996)'
_computing_publication_material 'CRYSTALS (Betteridge et al., 2003)'
_computing_structure_refinement 'CRYSTALS (Betteridge et al., 2003)'
_computing_structure_solution 'SHELXS 86 (Sheldrick, 1986)'
_diffrn_ambient_temperature 120
_diffrn_measured_fraction_theta_full 0.985
_diffrn_measured_fraction_theta_max 0.972
_diffrn_measurement_device_type 'Nonius KappaCCD'
_diffrn_measurement_method '\f & \w scans'
_diffrn_radiation_monochromator graphite
_diffrn_radiation_type 'Mo K\a'
_diffrn_radiation_wavelength 0.71073
_diffrn_reflns_av_R_equivalents 0.035
_diffrn_reflns_limit_h_max 9
_diffrn_reflns_limit_h_min -9
_diffrn_reflns_limit_k_max 27
_diffrn_reflns_limit_k_min 0
_diffrn_reflns_limit_l_max 23
_diffrn_reflns_limit_l_min 0
_diffrn_reflns_number 8821
_diffrn_reflns_theta_full 25.209
_diffrn_reflns_theta_max 27.702
_diffrn_reflns_theta_min 1.502
_diffrn_standards_number 0
_exptl_absorpt_coefficient_mu 0.352
_exptl_absorpt_correction_T_max 0.97
_exptl_absorpt_correction_T_min 0.91
_exptl_absorpt_correction_type multi-scan
_exptl_absorpt_process_details 'SORTAV (Blessing)'
_exptl_crystal_colour colourless
_exptl_crystal_density_diffrn 1.348
_exptl_crystal_description needle
_exptl_crystal_F_000 1180
_exptl_crystal_size_max 0.47
_exptl_crystal_size_mid 0.13
_exptl_crystal_size_min 0.09
_refine_diff_density_max 0.54
_refine_diff_density_min -0.51
_refine_ls_extinction_method None
_refine_ls_goodness_of_fit_ref 1.1215
_refine_ls_hydrogen_treatment constr
_refine_ls_matrix_type full
_refine_ls_number_parameters 361
_refine_ls_number_reflns 3506
_refine_ls_number_restraints 0
_refine_ls_R_factor_all 0.0856
_refine_ls_R_factor_gt 0.0464
_refine_ls_shift/su_max 0.000454
_refine_ls_structure_factor_coef F
_refine_ls_weighting_details
;
Method, part 1, Chebychev polynomial, (Watkin, 1994, Prince, 1982)
[weight] = 1.0/[A~0~*T~0~(x)+A~1~*T~1~(x) ... +A~n-1~]*T~n-1~(x)]
where A~i~ are the Chebychev coefficients listed below and x= Fcalc/Fmax
Method = Robust Weighting (Prince, 1982)
W = [weight] * [1-(deltaF/6*sigmaF)^2^]^2^
A~i~ are:
0.602 0.658 0.208
;
_refine_ls_weighting_scheme calc
_refine_ls_wR_factor_all 0.3077
_refine_ls_wR_factor_gt 0.0571
_refine_ls_wR_factor_ref 0.0571
_reflns_limit_h_max 9
_reflns_limit_h_min -9
_reflns_limit_k_max 27
_reflns_limit_k_min 0
_reflns_limit_l_max 23
_reflns_limit_l_min 0
_reflns_number_gt 3506
_reflns_number_total 6633
_reflns_threshold_expression I>1.7\s(I)
_cod_data_source_file c3py00166k.txt
_cod_data_source_block fs158
_cod_depositor_comments
;
The following automatic conversions were performed:

'_symmetry_cell_setting' value 'Monoclinic' changed to 'monoclinic'
according to
/usr/data/users/saulius/automatic-downloads/retrospective/RSC/lib/dictionaries/cif_core.dic
dictionary named 'cif_core.dic' version 2.4.2 from 2011-04-26.

Automatic conversion script
Id: cif_fix_values 2281 2013-09-26 08:29:07Z andrius 
;
_cod_original_sg_symbol_H-M 'P 1 21/c 1 '
_cod_original_formula_sum 'C36.50 H25 Cl3'
_cod_database_code 1514889

loop_
_symmetry_equiv_pos_as_xyz
x,y,z
-x,-y,-z
-x,y+1/2,-z+1/2
x,-y+1/2,z+1/2

loop_
_atom_site_label
_atom_site_type_symbol
_atom_site_fract_x
_atom_site_fract_y
_atom_site_fract_z
_atom_site_U_iso_or_equiv
_atom_site_occupancy
_atom_site_adp_type
_atom_site_refinement_flags_posn
Cl1 Cl 0.63560(8) 0.14082(3) 0.40070(3) 0.0477 1.0000 Uani .
Cl2 Cl 1.05100(8) 0.21888(3) 0.33892(3) 0.0463 1.0000 Uani .
Cl3 Cl 0.15572(11) 0.01806(4) 0.54822(5) 0.0719 1.0000 Uani .
C1 C 0.3879(3) 0.21443(9) 0.13298(11) 0.0336 1.0000 Uani .
C2 C 0.4148(3) 0.21811(9) 0.05747(11) 0.0348 1.0000 Uani .
C3 C 0.3394(3) 0.26419(9) 0.00581(12) 0.0389 1.0000 Uani .
C4 C 0.2358(3) 0.30695(10) 0.03733(13) 0.0420 1.0000 Uani .
C5 C 0.1925(3) 0.30654(10) 0.11104(13) 0.0438 1.0000 Uani .
C6 C 0.2717(3) 0.26323(9) 0.15808(13) 0.0394 1.0000 Uani .
C7 C 0.4678(3) 0.16141(9) 0.18230(11) 0.0326 1.0000 Uani .
C8 C 0.5175(3) 0.17651(9) 0.26000(11) 0.0355 1.0000 Uani .
C9 C 0.5891(3) 0.12970(9) 0.30386(12) 0.0365 1.0000 Uani .
C10 C 0.6398(3) 0.06960(9) 0.27206(11) 0.0348 1.0000 Uani .
C11 C 0.5930(3) 0.06102(9) 0.19460(11) 0.0335 1.0000 Uani .
C12 C 0.5110(2) 0.10744(8) 0.15055(11) 0.0323 1.0000 Uani .
C13 C 0.6539(3) -0.00014(10) 0.16151(11) 0.0360 1.0000 Uani .
C14 C 0.6319(3) -0.05953(11) 0.20351(13) 0.0430 1.0000 Uani .
C15 C 0.6798(3) -0.11581(11) 0.17274(13) 0.0429 1.0000 Uani .
C16 C 0.7529(3) -0.11935(10) 0.10612(12) 0.0377 1.0000 Uani .
C17 C 0.7943(3) -0.06327(9) 0.06707(11) 0.0346 1.0000 Uani .
C18 C 0.7378(3) -0.00159(9) 0.09581(11) 0.0323 1.0000 Uani .
C19 C 0.7855(3) 0.05615(9) 0.05033(11) 0.0315 1.0000 Uani .
C20 C 0.7204(3) 0.06290(9) -0.02134(11) 0.0350 1.0000 Uani .
C21 C 0.7538(3) 0.11329(10) -0.06400(12) 0.0400 1.0000 Uani .
C22 C 0.8538(3) 0.16026(10) -0.03150(12) 0.0382 1.0000 Uani .
C23 C 0.9281(2) 0.15864(9) 0.03947(11) 0.0312 1.0000 Uani .
C24 C 0.8955(2) 0.10514(9) 0.08521(11) 0.0296 1.0000 Uani .
C25 C 0.9843(3) 0.10228(9) 0.16342(11) 0.0326 1.0000 Uani .
C26 C 0.9791(2) 0.15738(8) 0.20976(11) 0.0300 1.0000 Uani .
C27 C 1.0585(3) 0.14891(9) 0.28252(11) 0.0328 1.0000 Uani .
C28 C 1.1276(3) 0.09617(9) 0.31325(11) 0.0334 1.0000 Uani .
C29 C 1.1308(3) 0.04355(9) 0.26671(10) 0.0324 1.0000 Uani .
C30 C 1.0701(3) 0.04652(9) 0.19677(11) 0.0335 1.0000 Uani .
C31 C 1.2099(3) -0.01728(10) 0.29895(12) 0.0376 1.0000 Uani .
C32 C 1.3326(3) -0.02533(11) 0.35961(13) 0.0444 1.0000 Uani .
C33 C 1.3963(4) -0.07719(12) 0.39378(15) 0.0540 1.0000 Uani .
C34 C 1.3385(4) -0.13234(12) 0.35756(15) 0.0550 1.0000 Uani .
C35 C 1.2092(4) -0.13647(11) 0.29539(14) 0.0518 1.0000 Uani .
C36 C 1.1375(3) -0.07559(10) 0.26340(12) 0.0433 1.0000 Uani .
C41 C -0.0728(9) 0.0454(3) 0.4921(4) 0.0733 0.5000 Uani .
H21 H 0.4975 0.1889 0.0394 0.0385 1.0000 Uiso R
H31 H 0.3615 0.2635 -0.0460 0.0460 1.0000 Uiso R
H41 H 0.1853 0.3398 0.0057 0.0431 1.0000 Uiso R
H51 H 0.1112 0.3360 0.1297 0.0462 1.0000 Uiso R
H61 H 0.2534 0.2644 0.2103 0.0364 1.0000 Uiso R
H81 H 0.4921 0.2167 0.2810 0.0296 1.0000 Uiso R
H101 H 0.7026 0.0385 0.3025 0.0341 1.0000 Uiso R
H121 H 0.4824 0.1002 0.0982 0.0300 1.0000 Uiso R
H141 H 0.5828 -0.0579 0.2510 0.0339 1.0000 Uiso R
H151 H 0.6542 -0.1541 0.1980 0.0539 1.0000 Uiso R
H161 H 0.7864 -0.1595 0.0874 0.0334 1.0000 Uiso R
H201 H 0.6452 0.0299 -0.0419 0.0339 1.0000 Uiso R
H211 H 0.7073 0.1161 -0.1153 0.0449 1.0000 Uiso R
H221 H 0.8716 0.1979 -0.0594 0.0376 1.0000 Uiso R
H231 H 1.0019 0.1921 0.0599 0.0330 1.0000 Uiso R
H261 H 0.9164 0.1946 0.1931 0.0406 1.0000 Uiso R
H281 H 1.1713 0.0936 0.3649 0.0331 1.0000 Uiso R
H301 H 1.0723 0.0100 0.1655 0.0328 1.0000 Uiso R
H321 H 1.3767 0.0137 0.3805 0.0543 1.0000 Uiso R
H331 H 1.4747 -0.0773 0.4385 0.0576 1.0000 Uiso R
H341 H 1.3898 -0.1714 0.3749 0.0560 1.0000 Uiso R
H351 H 1.1643 -0.1754 0.2744 0.0487 1.0000 Uiso R
H361 H 1.0531 -0.0748 0.2206 0.0450 1.0000 Uiso R
H411 H -0.1532 0.0667 0.5264 0.0369 0.5000 Uiso R
H412 H -0.0419 0.0759 0.4521 0.0369 0.5000 Uiso R
H171 H 0.8574 -0.0655 0.0231 0.0414 1.0000 Uiso R

loop_
_atom_site_aniso_label
_atom_site_aniso_U_11
_atom_site_aniso_U_22
_atom_site_aniso_U_33
_atom_site_aniso_U_23
_atom_site_aniso_U_13
_atom_site_aniso_U_12
Cl1 0.0608(4) 0.0465(3) 0.0372(3) -0.0028(2) 0.0125(2) 0.0108(2)
Cl2 0.0611(4) 0.0390(3) 0.0389(3) -0.0100(2) 0.0042(2) -0.0046(2)
Cl3 0.0724(5) 0.0690(5) 0.0728(5) 0.0051(3) -0.0025(4) 0.0049(4)
C1 0.0350(10) 0.0252(9) 0.0418(10) -0.0023(7) 0.0109(8) -0.0030(7)
C2 0.0377(10) 0.0284(9) 0.0394(10) -0.0015(7) 0.0100(8) -0.0039(7)
C3 0.0432(11) 0.0311(10) 0.0433(11) 0.0006(8) 0.0085(9) -0.0001(8)
C4 0.0480(12) 0.0325(10) 0.0465(11) 0.0013(8) 0.0093(9) 0.0036(9)
C5 0.0515(13) 0.0321(10) 0.0494(12) 0.0003(8) 0.0133(10) 0.0050(9)
C6 0.0455(11) 0.0293(9) 0.0448(11) -0.0028(8) 0.0114(9) 0.0018(8)
C7 0.0326(9) 0.0278(9) 0.0388(10) -0.0025(7) 0.0122(8) -0.0047(7)
C8 0.0395(10) 0.0290(9) 0.0396(10) -0.0038(8) 0.0119(8) -0.0008(8)
C9 0.0402(10) 0.0335(10) 0.0376(10) -0.0010(8) 0.0138(8) 0.0000(8)
C10 0.0366(10) 0.0311(10) 0.0384(10) -0.0005(7) 0.0139(8) -0.0006(8)
C11 0.0344(9) 0.0278(9) 0.0400(10) -0.0016(7) 0.0127(8) -0.0023(7)
C12 0.0328(9) 0.0263(9) 0.0392(10) -0.0034(7) 0.0112(8) -0.0055(7)
C13 0.0322(10) 0.0432(11) 0.0337(9) -0.0065(8) 0.0095(8) -0.0071(8)
C14 0.0443(12) 0.0487(12) 0.0380(11) -0.0002(9) 0.0154(9) -0.0117(10)
C15 0.0430(11) 0.0437(11) 0.0433(12) 0.0068(9) 0.0110(9) -0.0054(9)
C16 0.0364(10) 0.0349(10) 0.0425(11) 0.0058(8) 0.0070(9) 0.0013(8)
C17 0.0396(10) 0.0335(10) 0.0320(9) 0.0017(7) 0.0104(8) 0.0050(8)
C18 0.0323(9) 0.0346(10) 0.0311(9) -0.0013(7) 0.0083(7) 0.0006(7)
C19 0.0306(9) 0.0325(9) 0.0321(9) -0.0010(7) 0.0056(7) 0.0036(7)
C20 0.0354(10) 0.0348(10) 0.0343(10) 0.0011(7) 0.0008(8) 0.0060(8)
C21 0.0385(11) 0.0405(11) 0.0400(11) 0.0080(8) -0.0023(9) 0.0068(9)
C22 0.0278(9) 0.0380(10) 0.0487(12) 0.0102(8) 0.0021(8) 0.0069(8)
C23 0.0142(7) 0.0345(10) 0.0455(10) 0.0042(7) 0.0051(7) 0.0075(6)
C24 0.0195(8) 0.0347(9) 0.0352(9) -0.0002(7) 0.0068(7) 0.0047(7)
C25 0.0400(10) 0.0269(9) 0.0326(9) -0.0019(7) 0.0139(8) -0.0027(7)
C26 0.0299(9) 0.0285(9) 0.0335(9) -0.0043(7) 0.0129(7) -0.0054(7)
C27 0.0321(9) 0.0345(10) 0.0334(9) -0.0031(7) 0.0119(8) -0.0080(8)
C28 0.0331(10) 0.0350(10) 0.0336(10) 0.0003(7) 0.0120(8) -0.0076(7)
C29 0.0330(9) 0.0336(10) 0.0330(9) 0.0028(7) 0.0162(8) -0.0046(7)
C30 0.0423(11) 0.0282(9) 0.0323(10) 0.0009(7) 0.0166(8) -0.0015(8)
C31 0.0401(11) 0.0384(11) 0.0364(10) 0.0066(8) 0.0150(9) -0.0020(8)
C32 0.0442(12) 0.0450(12) 0.0448(12) 0.0121(9) 0.0080(10) -0.0021(9)
C33 0.0539(14) 0.0490(13) 0.0596(15) 0.0182(11) 0.0072(12) 0.0004(11)
C34 0.0661(16) 0.0451(13) 0.0548(14) 0.0184(11) 0.0106(12) 0.0036(11)
C35 0.0731(16) 0.0377(12) 0.0458(13) 0.0117(9) 0.0124(11) 0.0056(11)
C36 0.0609(14) 0.0327(10) 0.0379(11) 0.0071(8) 0.0123(10) 0.0007(9)
C41 0.073(4) 0.074(4) 0.071(4) 0.005(3) -0.005(3) 0.002(3)

loop_
_atom_type_symbol
_atom_type_scat_dispersion_real
_atom_type_scat_dispersion_imag
_atom_type_scat_Cromer_Mann_a1
_atom_type_scat_Cromer_Mann_b1
_atom_type_scat_Cromer_Mann_a2
_atom_type_scat_Cromer_Mann_b2
_atom_type_scat_Cromer_Mann_a3
_atom_type_scat_Cromer_Mann_b3
_atom_type_scat_Cromer_Mann_a4
_atom_type_scat_Cromer_Mann_b4
_atom_type_scat_Cromer_Mann_c
_atom_type_scat_source
C 0.0033 0.0016 2.3100 20.8439 1.0200 10.2075 1.5886 0.5687 0.8650 51.6512 0.2156 'International Tables Vol C 4.2.6.8 and 6.1.1.4'
H 0.0000 0.0000 0.4930 10.5109 0.3229 26.1257 0.1402 3.1424 0.0408 57.7998 0.0030 'International Tables Vol C 4.2.6.8 and 6.1.1.4'
Cl 0.1484 0.1585 11.4604 0.0104 7.1964 1.1662 6.2556 18.5194 1.6455 47.7784 -9.5574 'International Tables Vol C 4.2.6.8 and 6.1.1.4'

loop_
_geom_angle_atom_site_label_1
_geom_angle_site_symmetry_1
_geom_angle_atom_site_label_2
_geom_angle_atom_site_label_3
_geom_angle_site_symmetry_3
_geom_angle
_geom_angle_publ_flag
C41 2_556 Cl3 C41 . 74.4(3) yes
C2 . C1 C6 . 113.81(18) yes
C2 . C1 C7 . 121.53(18) yes
C6 . C1 C7 . 124.59(18) yes
C1 . C2 C3 . 125.82(19) yes
C1 . C2 H21 . 116.6 no
C3 . C2 H21 . 117.4 no
C2 . C3 C4 . 113.7(2) yes
C2 . C3 H31 . 121.6 no
C4 . C3 H31 . 124.7 no
C3 . C4 C5 . 125.8(2) yes
C3 . C4 H41 . 117.3 no
C5 . C4 H41 . 116.9 no
C4 . C5 C6 . 117.9(2) yes
C4 . C5 H51 . 122.6 no
C6 . C5 H51 . 119.4 no
C1 . C6 C5 . 122.7(2) yes
C1 . C6 H61 . 117.5 no
C5 . C6 H61 . 119.8 no
C1 . C7 C8 . 116.94(16) yes
C1 . C7 C12 . 119.15(18) yes
C8 . C7 C12 . 123.19(18) yes
C7 . C8 C9 . 117.14(18) yes
C7 . C8 H81 . 122.0 no
C9 . C8 H81 . 120.6 no
Cl1 . C9 C8 . 120.87(16) yes
Cl1 . C9 C10 . 117.66(15) yes
C8 . C9 C10 . 121.38(19) yes
C9 . C10 C11 . 116.22(18) yes
C9 . C10 H101 . 120.9 no
C11 . C10 H101 . 122.9 no
C10 . C11 C12 . 122.27(18) yes
C10 . C11 C13 . 115.74(17) yes
C12 . C11 C13 . 121.76(18) yes
C11 . C12 C7 . 119.06(19) yes
C11 . C12 H121 . 120.1 no
C7 . C12 H121 . 120.9 no
C11 . C13 C14 . 118.57(17) yes
C11 . C13 C18 . 121.91(18) yes
C14 . C13 C18 . 119.41(18) yes
C13 . C14 C15 . 119.3(2) yes
C13 . C14 H141 . 119.3 no
C15 . C14 H141 . 121.5 no
C14 . C15 C16 . 122.7(2) yes
C14 . C15 H151 . 118.5 no
C16 . C15 H151 . 118.8 no
C15 . C16 C17 . 120.43(19) yes
C15 . C16 H161 . 119.7 no
C17 . C16 H161 . 119.6 no
C16 . C17 C18 . 118.90(18) yes
C16 . C17 H171 . 120.6 no
C18 . C17 H171 . 120.5 no
C17 . C18 C13 . 118.80(17) yes
C17 . C18 C19 . 115.67(16) yes
C13 . C18 C19 . 125.48(17) yes
C18 . C19 C20 . 120.59(17) yes
C18 . C19 C24 . 120.01(16) yes
C20 . C19 C24 . 119.35(18) yes
C19 . C20 C21 . 123.6(2) yes
C19 . C20 H201 . 116.7 no
C21 . C20 H201 . 119.7 no
C20 . C21 C22 . 117.67(19) yes
C20 . C21 H211 . 121.3 no
C22 . C21 H211 . 121.0 no
C21 . C22 C23 . 124.20(19) yes
C21 . C22 H221 . 119.2 no
C23 . C22 H221 . 116.6 no
C22 . C23 C24 . 118.76(18) yes
C22 . C23 H231 . 121.8 no
C24 . C23 H231 . 119.5 no
C19 . C24 C23 . 116.37(17) yes
C19 . C24 C25 . 124.91(16) yes
C23 . C24 C25 . 118.64(16) yes
C24 . C25 C26 . 118.28(17) yes
C24 . C25 C30 . 124.45(16) yes
C26 . C25 C30 . 117.23(17) yes
C25 . C26 C27 . 113.76(17) yes
C25 . C26 H261 . 121.9 no
C27 . C26 H261 . 124.1 no
Cl2 . C27 C26 . 112.66(14) yes
Cl2 . C27 C28 . 119.33(15) yes
C26 . C27 C28 . 127.93(17) yes
C27 . C28 C29 . 116.77(18) yes
C27 . C28 H281 . 122.5 no
C29 . C28 H281 . 120.7 no
C28 . C29 C30 . 120.98(19) yes
C28 . C29 C31 . 118.65(17) yes
C30 . C29 C31 . 120.36(18) yes
C25 . C30 C29 . 123.09(18) yes
C25 . C30 H301 . 116.6 no
C29 . C30 H301 . 120.1 no
C29 . C31 C32 . 128.61(19) yes
C29 . C31 C36 . 115.31(18) yes
C32 . C31 C36 . 115.96(19) yes
C31 . C32 C33 . 131.3(2) yes
C31 . C32 H321 . 113.1 no
C33 . C32 H321 . 115.7 no
C32 . C33 C34 . 113.1(2) yes
C32 . C33 H331 . 124.3 no
C34 . C33 H331 . 122.6 no
C33 . C34 C35 . 125.9(2) yes
C33 . C34 H341 . 118.2 no
C35 . C34 H341 . 115.8 no
C34 . C35 C36 . 116.8(2) yes
C34 . C35 H351 . 124.0 no
C36 . C35 H351 . 119.2 no
C35 . C36 C31 . 116.6(2) yes
C35 . C36 H361 . 121.2 no
C31 . C36 H361 . 122.1 no
Cl3 . C41 Cl3 2_556 105.6(3) yes
Cl3 . C41 H411 . 111.4 no
Cl3 2_556 C41 H411 . 114.2 no
Cl3 . C41 H412 . 107.3 no
Cl3 2_556 C41 H412 . 108.6 no
H411 . C41 H412 . 109.5 no

loop_
_geom_bond_atom_site_label_1
_geom_bond_atom_site_label_2
_geom_bond_site_symmetry_2
_geom_bond_distance
_geom_bond_publ_flag
Cl1 C9 . 1.743(2) yes
Cl2 C27 . 1.7854(19) yes
Cl3 C41 2_556 1.616(6) yes
Cl3 C41 . 2.000(6) yes
C1 C2 . 1.376(3) yes
C1 C6 . 1.444(3) yes
C1 C7 . 1.513(3) yes
C2 C3 . 1.421(3) yes
C2 H21 . 0.950 no
C3 C4 . 1.344(3) yes
C3 H31 . 0.950 no
C4 C5 . 1.377(3) yes
C4 H41 . 0.950 no
C5 C6 . 1.343(3) yes
C5 H51 . 0.950 no
C6 H61 . 0.950 no
C7 C8 . 1.436(3) yes
C7 C12 . 1.321(3) yes
C8 C9 . 1.341(3) yes
C8 H81 . 0.950 no
C9 C10 . 1.450(3) yes
C10 C11 . 1.404(3) yes
C10 H101 . 0.950 no
C11 C12 . 1.367(3) yes
C11 C13 . 1.503(3) yes
C12 H121 . 0.950 no
C13 C14 . 1.473(3) yes
C13 C18 . 1.374(3) yes
C14 C15 . 1.366(3) yes
C14 H141 . 0.950 no
C15 C16 . 1.349(3) yes
C15 H151 . 0.950 no
C16 C17 . 1.417(3) yes
C16 H161 . 0.950 no
C17 C18 . 1.471(3) yes
C17 H171 . 0.950 no
C18 C19 . 1.519(3) yes
C19 C20 . 1.334(3) yes
C19 C24 . 1.431(3) yes
C20 C21 . 1.340(3) yes
C20 H201 . 0.950 no
C21 C22 . 1.344(3) yes
C21 H211 . 0.950 no
C22 C23 . 1.337(3) yes
C22 H221 . 0.950 no
C23 C24 . 1.422(3) yes
C23 H231 . 0.950 no
C24 C25 . 1.492(3) yes
C25 C26 . 1.425(2) yes
C25 C30 . 1.443(3) yes
C26 C27 . 1.390(3) yes
C26 H261 . 0.950 no
C27 C28 . 1.325(3) yes
C28 C29 . 1.384(3) yes
C28 H281 . 0.950 no
C29 C30 . 1.290(3) yes
C29 C31 . 1.505(3) yes
C30 H301 . 0.950 no
C31 C32 . 1.370(3) yes
C31 C36 . 1.465(3) yes
C32 C33 . 1.320(3) yes
C32 H321 . 0.950 no
C33 C34 . 1.380(4) yes
C33 H331 . 0.950 no
C34 C35 . 1.413(4) yes
C34 H341 . 0.950 no
C35 C36 . 1.485(3) yes
C35 H351 . 0.950 no
C36 H361 . 0.950 no
C41 H411 . 1.000 no
C41 H412 . 1.000 no
